data_4120064
loop_
_publ_author_name
'Brian D. Rekken'
'Thomas M. Brown'
'James C. Fettinger'
'Felicitas Lips'
'Heikki M. Tuononen'
'Rolfe H. Herber'
'Philip P. Power'

_publ_section_title
;
 Dispersion Forces and Counterintuitive Steric Effects in Main Group
 Molecules: Heavier Group 14 (Si-Pb) Dichalcogenolate Carbene Analogues
 with Sub-90\% Interligand Bond Angles
;
_journal_name_full 'Journal of the American Chemical Society'
_journal_page_first 10134
_journal_page_last 10148
_journal_paper_doi 10.1021/ja403802a
_journal_volume 135
_journal_year 2013
_chemical_formula_moiety 'C48 H50 Ge S2'
_chemical_formula_sum 'C48 H50 Ge S2'
_chemical_formula_weight 763.59
_chemical_name_systematic
;
 ?
;
_space_group_crystal_system monoclinic
_space_group_IT_number 14
_space_group_name_Hall '-P 2ybc'
_space_group_name_H-M_alt 'P 1 21/c 1'
_symmetry_space_group_name_Hall '-P 2ybc'
_symmetry_space_group_name_H-M 'P 1 21/c 1'
_atom_sites_solution_hydrogens geom
_audit_creation_method SHELXL-2012
_cell_angle_alpha 90
_cell_angle_beta 95.412(3)
_cell_angle_gamma 90
_cell_formula_units_Z 4
_cell_length_a 13.5253(7)
_cell_length_b 18.4563(10)
_cell_length_c 16.0363(9)
_cell_measurement_reflns_used 9802
_cell_measurement_temperature 90(2)
_cell_measurement_theta_max 27.52
_cell_measurement_theta_min 2.55
_cell_volume 3985.2(4)
_computing_cell_refinement 'SAINT (8.27b) (Bruker, 2012)'
_computing_data_collection 'Apex2 (2010-7) (Bruker, 2010)'
_computing_data_reduction 'SAINT (8.27b) (Bruker, 2012)'
_computing_molecular_graphics 'Bruker SHELXTL'
_computing_publication_material 'Bruker SHELXTL'
_computing_structure_refinement 'SHELXL-2012 (Sheldrick, 2012)'
_computing_structure_solution 'SHELXS-97 (Sheldrick, 2008)'
_diffrn_ambient_temperature 90(2)
_diffrn_measured_fraction_theta_full 0.999
_diffrn_measured_fraction_theta_max 0.997
_diffrn_measurement_device_type 'Bruker Duo APEX-II CCD'
_diffrn_measurement_method '\f and \w scans'
_diffrn_radiation_type MoK\a
_diffrn_radiation_wavelength 0.71073
_diffrn_reflns_av_R_equivalents 0.0325
_diffrn_reflns_av_unetI/netI 0.0283
_diffrn_reflns_Laue_measured_fraction_full 0.999
_diffrn_reflns_Laue_measured_fraction_max 0.997
_diffrn_reflns_limit_h_max 17
_diffrn_reflns_limit_h_min -17
_diffrn_reflns_limit_k_max 23
_diffrn_reflns_limit_k_min -23
_diffrn_reflns_limit_l_max 20
_diffrn_reflns_limit_l_min -20
_diffrn_reflns_number 33794
_diffrn_reflns_point_group_measured_fraction_full 0.999
_diffrn_reflns_point_group_measured_fraction_max 0.997
_diffrn_reflns_theta_full 25.242
_diffrn_reflns_theta_max 27.493
_diffrn_reflns_theta_min 2.549
_exptl_absorpt_coefficient_mu 0.906
_exptl_absorpt_correction_T_max 0.7933
_exptl_absorpt_correction_T_min 0.5232
_exptl_absorpt_correction_type multi-scan
_exptl_absorpt_process_details 'SADABS 2012/1 (Sheldrick, 2012)'
_exptl_crystal_colour 'Pale Yellow'
_exptl_crystal_density_diffrn 1.273
_exptl_crystal_density_method none
_exptl_crystal_description Rod
_exptl_crystal_F_000 1608
_exptl_crystal_size_max 0.770
_exptl_crystal_size_mid 0.140
_exptl_crystal_size_min 0.130
_refine_diff_density_max 0.400
_refine_diff_density_min -0.583
_refine_diff_density_rms 0.054
_refine_ls_extinction_method none
_refine_ls_goodness_of_fit_ref 1.041
_refine_ls_hydrogen_treatment refU
_refine_ls_matrix_type full
_refine_ls_number_parameters 522
_refine_ls_number_reflns 9129
_refine_ls_number_restraints 0
_refine_ls_restrained_S_all 1.041
_refine_ls_R_factor_all 0.0406
_refine_ls_R_factor_gt 0.0315
_refine_ls_shift/su_max 0.001
_refine_ls_shift/su_mean 0.000
_refine_ls_structure_factor_coef Fsqd
_refine_ls_weighting_details
;
 w=1/[\s^2^(Fo^2^)+(0.0366P)^2^+2.6991P]
 where P=(Fo^2^+2Fc^2^)/3
;
_refine_ls_weighting_scheme calc
_refine_ls_wR_factor_gt 0.0796
_refine_ls_wR_factor_ref 0.0837
_reflns_Friedel_coverage 0.000
_reflns_number_gt 7720
_reflns_number_total 9129
_reflns_threshold_expression 'I > 2\s(I)'
_cod_data_source_file ja403802a_si_007.cif
_cod_data_source_block BDR89FMI
_cod_depositor_comments
;
The following automatic conversions were performed:

'_refine_ls_hydrogen_treatment' value 'REFU' changed to 'refU'
according to the built-in table from CIF Core dictionary named
'cif_core.dic' version 2.4.1 from 2010-06-29.

Automatic conversion script
Id: cif_fix_values 2281 2013-09-26 08:29:07Z andrius 
;
_cod_database_code 4120064
_shelx_space_group_comment
;
The symmetry employed for this shelxl refinement is uniquely defined
by the following loop, which should always be used as a source of
symmetry information in preference to the above space-group names.
They are only intended as comments.
;
_shelx_estimated_absorpt_t_min 0.542
_shelx_estimated_absorpt_t_max 0.891
_shelxl_version_number 2012-5

loop_
_space_group_symop_operation_xyz
'x, y, z'
'-x, y+1/2, -z+1/2'
'-x, -y, -z'
'x, -y-1/2, z-1/2'

loop_
_atom_site_label
_atom_site_type_symbol
_atom_site_fract_x
_atom_site_fract_y
_atom_site_fract_z
_atom_site_U_iso_or_equiv
_atom_site_adp_type
_atom_site_occupancy
_atom_site_site_symmetry_order
_atom_site_calc_flag
_atom_site_refinement_flags_posn
Ge1 Ge 0.76879(2) 0.64057(2) 0.29233(2) 0.02193(6) Uani 1 1 d .
S1 S 0.87245(3) 0.65955(2) 0.19145(3) 0.01765(9) Uani 1 1 d .
S2 S 0.64056(3) 0.63602(2) 0.19100(3) 0.02072(10) Uani 1 1 d .
C1 C 0.97317(11) 0.70241(9) 0.25242(10) 0.0164(3) Uani 1 1 d .
C2 C 0.95798(12) 0.75791(9) 0.30965(11) 0.0177(3) Uani 1 1 d .
C3 C 1.04077(13) 0.79274(10) 0.35058(11) 0.0222(4) Uani 1 1 d .
H3 H 1.0311 0.8307 0.3890 0.025(5) Uiso 1 1 calc R
C4 C 1.13632(13) 0.77299(10) 0.33626(12) 0.0241(4) Uani 1 1 d .
H4 H 1.1916 0.7972 0.3646 0.033(6) Uiso 1 1 calc R
C5 C 1.15105(12) 0.71781(10) 0.28046(11) 0.0223(4) Uani 1 1 d .
H5 H 1.2168 0.7041 0.2711 0.029(5) Uiso 1 1 calc R
C6 C 1.07062(12) 0.68182(9) 0.23762(10) 0.0169(3) Uani 1 1 d .
C7 C 0.85815(12) 0.78236(9) 0.33215(11) 0.0182(3) Uani 1 1 d .
C8 C 0.79551(12) 0.82488(9) 0.27637(11) 0.0195(3) Uani 1 1 d .
C9 C 0.70872(13) 0.85314(9) 0.30381(12) 0.0222(4) Uani 1 1 d .
H9 H 0.6661 0.8812 0.2661 0.035(6) Uiso 1 1 calc R
C10 C 0.68242(13) 0.84170(10) 0.38419(12) 0.0234(4) Uani 1 1 d .
C11 C 0.74375(13) 0.79822(11) 0.43767(12) 0.0254(4) Uani 1 1 d .
H11 H 0.7255 0.7885 0.4923 0.028(5) Uiso 1 1 calc R
C12 C 0.83100(13) 0.76861(10) 0.41338(11) 0.0222(4) Uani 1 1 d .
C13 C 0.82003(15) 0.84081(10) 0.18871(12) 0.0268(4) Uani 1 1 d .
H13A H 0.7917 0.8030 0.1508 0.062(8) Uiso 1 1 calc R
H13B H 0.8923 0.8419 0.1873 0.055(8) Uiso 1 1 calc R
H13C H 0.7921 0.8879 0.1709 0.040(6) Uiso 1 1 calc R
C14 C 0.59145(14) 0.87646(12) 0.41389(14) 0.0318(5) Uani 1 1 d .
H14A H 0.5702 0.9168 0.3768 0.060(8) Uiso 1 1 calc R
H14B H 0.6069 0.8946 0.4711 0.055(8) Uiso 1 1 calc R
H14C H 0.5380 0.8406 0.4132 0.051(7) Uiso 1 1 calc R
C15 C 0.89327(15) 0.72157(12) 0.47501(12) 0.0318(4) Uani 1 1 d .
H15A H 0.9323 0.7524 0.5156 0.088(11) Uiso 1 1 calc R
H15B H 0.9382 0.6918 0.4449 0.070(9) Uiso 1 1 calc R
H15C H 0.8498 0.6901 0.5045 0.079(10) Uiso 1 1 calc R
C16 C 1.09003(11) 0.62533(9) 0.17469(11) 0.0172(3) Uani 1 1 d .
C17 C 1.07995(12) 0.55124(10) 0.19190(11) 0.0212(3) Uani 1 1 d .
C18 C 1.09932(13) 0.50056(9) 0.13098(12) 0.0240(4) Uani 1 1 d .
H18 H 1.0928 0.4504 0.1428 0.030(6) Uiso 1 1 calc R
C19 C 1.12793(12) 0.52134(10) 0.05349(12) 0.0228(4) Uani 1 1 d .
C20 C 1.14049(12) 0.59497(10) 0.03883(11) 0.0206(3) Uani 1 1 d .
H20 H 1.1619 0.6099 -0.0132 0.025(5) Uiso 1 1 calc R
C21 C 1.12274(12) 0.64723(9) 0.09797(11) 0.0181(3) Uani 1 1 d .
C22 C 1.04977(16) 0.52641(11) 0.27560(13) 0.0319(4) Uani 1 1 d .
H22A H 1.0974 0.5448 0.3205 0.063(9) Uiso 1 1 calc R
H22B H 1.0490 0.4733 0.2774 0.056(8) Uiso 1 1 calc R
H22C H 0.9833 0.5450 0.2833 0.059(8) Uiso 1 1 calc R
C23 C 1.14593(15) 0.46623(11) -0.01281(13) 0.0317(4) Uani 1 1 d .
H23A H 1.1240 0.4860 -0.0682 0.088(11) Uiso 1 1 calc R
H23B H 1.1085 0.4220 -0.0034 0.080(10) Uiso 1 1 calc R
H23C H 1.2170 0.4549 -0.0099 0.066(9) Uiso 1 1 calc R
C24 C 1.14075(13) 0.72622(9) 0.07996(11) 0.0223(4) Uani 1 1 d .
H24A H 1.2057 0.7407 0.1070 0.034(6) Uiso 1 1 calc R
H24B H 1.0888 0.7557 0.1019 0.037(6) Uiso 1 1 calc R
H24C H 1.1394 0.7335 0.0193 0.018(5) Uiso 1 1 calc R
C25 C 0.54011(12) 0.59469(9) 0.23778(10) 0.0171(3) Uani 1 1 d .
C26 C 0.55207(12) 0.53961(9) 0.29896(10) 0.0177(3) Uani 1 1 d .
C27 C 0.46736(13) 0.50741(9) 0.32618(11) 0.0200(3) Uani 1 1 d .
H27 H 0.4748 0.4708 0.3679 0.017(5) Uiso 1 1 calc R
C28 C 0.37265(12) 0.52757(9) 0.29375(11) 0.0200(3) Uani 1 1 d .
H28 H 0.3160 0.5047 0.3129 0.024(5) Uiso 1 1 calc R
C29 C 0.36127(12) 0.58114(9) 0.23344(11) 0.0187(3) Uani 1 1 d .
H29 H 0.2965 0.5946 0.2107 0.018(5) Uiso 1 1 calc R
C30 C 0.44375(12) 0.61576(9) 0.20547(10) 0.0164(3) Uani 1 1 d .
C31 C 0.65075(12) 0.51314(9) 0.33815(11) 0.0198(3) Uani 1 1 d .
C32 C 0.70963(13) 0.46706(9) 0.29387(12) 0.0228(4) Uani 1 1 d .
C33 C 0.79726(14) 0.43939(10) 0.33497(14) 0.0283(4) Uani 1 1 d .
H33 H 0.8377 0.4087 0.3049 0.021(5) Uiso 1 1 calc R
C34 C 0.82731(14) 0.45516(10) 0.41802(14) 0.0307(4) Uani 1 1 d .
C35 C 0.76866(14) 0.50155(10) 0.46037(12) 0.0281(4) Uani 1 1 d .
H35 H 0.7890 0.5137 0.5170 0.030(6) Uiso 1 1 calc R
C36 C 0.68066(13) 0.53095(10) 0.42231(11) 0.0236(4) Uani 1 1 d .
C37 C 0.68036(14) 0.44711(10) 0.20389(12) 0.0276(4) Uani 1 1 d .
H37A H 0.6086 0.4384 0.1959 0.055(8) Uiso 1 1 calc R
H37B H 0.7157 0.4031 0.1898 0.051(7) Uiso 1 1 calc R
H37C H 0.6977 0.4868 0.1674 0.059(8) Uiso 1 1 calc R
C38 C 0.91884(18) 0.42084(12) 0.46269(17) 0.0461(6) Uani 1 1 d .
H38A H 0.9014 0.3738 0.4856 0.086(11) Uiso 1 1 calc R
H38B H 0.9456 0.4525 0.5084 0.078(10) Uiso 1 1 calc R
H38C H 0.9689 0.4139 0.4231 0.072(10) Uiso 1 1 calc R
C39 C 0.62222(15) 0.58344(12) 0.47008(12) 0.0311(4) Uani 1 1 d .
H39A H 0.6593 0.5945 0.5241 0.046(7) Uiso 1 1 calc R
H39B H 0.5581 0.5619 0.4796 0.046(7) Uiso 1 1 calc R
H39C H 0.6112 0.6282 0.4376 0.044(7) Uiso 1 1 calc R
C40 C 0.42632(11) 0.67390(9) 0.14056(10) 0.0161(3) Uani 1 1 d .
C41 C 0.42895(12) 0.74721(9) 0.16357(11) 0.0193(3) Uani 1 1 d .
C42 C 0.40708(12) 0.79968(9) 0.10219(11) 0.0212(4) Uani 1 1 d .
H42 H 0.4090 0.8493 0.1179 0.025(5) Uiso 1 1 calc R
C43 C 0.38252(12) 0.78176(9) 0.01872(11) 0.0206(3) Uani 1 1 d .
C44 C 0.38081(12) 0.70856(9) -0.00287(11) 0.0197(3) Uani 1 1 d .
H44 H 0.3645 0.6953 -0.0598 0.024(5) Uiso 1 1 calc R
C45 C 0.40220(12) 0.65431(9) 0.05631(11) 0.0172(3) Uani 1 1 d .
C46 C 0.45441(14) 0.76925(10) 0.25343(12) 0.0261(4) Uani 1 1 d .
H46A H 0.4576 0.8222 0.2572 0.039(6) Uiso 1 1 calc R
H46B H 0.5189 0.7487 0.2740 0.049(7) Uiso 1 1 calc R
H46C H 0.4033 0.7512 0.2876 0.053(8) Uiso 1 1 calc R
C47 C 0.35654(15) 0.83937(10) -0.04623(13) 0.0287(4) Uani 1 1 d .
H47A H 0.3636 0.8873 -0.0200 0.040(6) Uiso 1 1 calc R
H47B H 0.2878 0.8327 -0.0703 0.058(8) Uiso 1 1 calc R
H47C H 0.4013 0.8356 -0.0907 0.062(9) Uiso 1 1 calc R
C48 C 0.40057(13) 0.57557(9) 0.03099(11) 0.0208(3) Uani 1 1 d .
H48A H 0.3893 0.5719 -0.0301 0.031(6) Uiso 1 1 calc R
H48B H 0.3470 0.5506 0.0565 0.032(6) Uiso 1 1 calc R
H48C H 0.4643 0.5531 0.0502 0.031(6) Uiso 1 1 calc R

loop_
_atom_site_aniso_label
_atom_site_aniso_U_11
_atom_site_aniso_U_22
_atom_site_aniso_U_33
_atom_site_aniso_U_23
_atom_site_aniso_U_13
_atom_site_aniso_U_12
Ge1 0.01983(10) 0.02588(11) 0.01968(10) 0.00062(7) -0.00022(7) -0.00837(7)
S1 0.01250(18) 0.01914(19) 0.0211(2) -0.00426(16) 0.00034(15) -0.00143(14)
S2 0.01273(19) 0.0242(2) 0.0247(2) 0.00750(17) -0.00077(16) -0.00227(15)
C1 0.0129(7) 0.0175(8) 0.0183(8) 0.0002(6) -0.0003(6) -0.0012(6)
C2 0.0151(8) 0.0185(8) 0.0192(8) -0.0002(6) 0.0004(6) 0.0006(6)
C3 0.0190(8) 0.0250(9) 0.0220(9) -0.0069(7) -0.0006(7) 0.0000(7)
C4 0.0160(8) 0.0299(10) 0.0255(9) -0.0063(7) -0.0027(7) -0.0045(7)
C5 0.0136(8) 0.0293(9) 0.0237(9) -0.0030(7) -0.0005(6) 0.0005(7)
C6 0.0144(7) 0.0181(8) 0.0182(8) 0.0002(6) 0.0009(6) 0.0000(6)
C7 0.0147(8) 0.0181(8) 0.0214(8) -0.0047(6) -0.0002(6) -0.0001(6)
C8 0.0196(8) 0.0143(8) 0.0240(9) -0.0023(6) -0.0002(7) -0.0015(6)
C9 0.0181(8) 0.0173(8) 0.0304(10) -0.0033(7) -0.0018(7) 0.0020(6)
C10 0.0158(8) 0.0234(9) 0.0308(10) -0.0118(7) 0.0009(7) -0.0008(7)
C11 0.0208(9) 0.0340(10) 0.0219(9) -0.0066(8) 0.0041(7) -0.0003(7)
C12 0.0190(8) 0.0274(9) 0.0197(8) -0.0037(7) -0.0004(7) 0.0024(7)
C13 0.0293(10) 0.0239(9) 0.0272(10) 0.0061(8) 0.0025(8) 0.0033(7)
C14 0.0190(9) 0.0360(11) 0.0405(12) -0.0160(9) 0.0035(8) 0.0024(8)
C15 0.0270(10) 0.0481(12) 0.0201(9) 0.0044(9) 0.0015(8) 0.0091(9)
C16 0.0095(7) 0.0191(8) 0.0224(8) -0.0013(6) -0.0011(6) 0.0017(6)
C17 0.0146(8) 0.0215(8) 0.0271(9) 0.0025(7) -0.0010(7) 0.0015(6)
C18 0.0184(8) 0.0150(8) 0.0375(11) -0.0001(7) -0.0026(7) 0.0021(6)
C19 0.0138(8) 0.0225(9) 0.0309(10) -0.0066(7) -0.0042(7) 0.0048(6)
C20 0.0148(8) 0.0250(9) 0.0217(9) -0.0012(7) 0.0004(6) 0.0034(6)
C21 0.0116(7) 0.0196(8) 0.0227(8) 0.0005(7) -0.0004(6) 0.0019(6)
C22 0.0345(11) 0.0264(10) 0.0357(11) 0.0104(8) 0.0077(9) 0.0037(8)
C23 0.0260(10) 0.0286(10) 0.0391(12) -0.0142(9) -0.0035(8) 0.0070(8)
C24 0.0235(9) 0.0205(9) 0.0231(9) 0.0002(7) 0.0037(7) 0.0009(7)
C25 0.0150(7) 0.0170(8) 0.0190(8) -0.0006(6) 0.0004(6) -0.0023(6)
C26 0.0177(8) 0.0170(8) 0.0181(8) -0.0008(6) -0.0002(6) -0.0013(6)
C27 0.0243(8) 0.0163(8) 0.0194(8) 0.0007(6) 0.0025(7) -0.0022(6)
C28 0.0185(8) 0.0177(8) 0.0245(9) -0.0040(7) 0.0056(7) -0.0055(6)
C29 0.0145(7) 0.0191(8) 0.0222(9) -0.0038(7) 0.0008(6) -0.0006(6)
C30 0.0169(8) 0.0154(7) 0.0165(8) -0.0030(6) -0.0009(6) -0.0008(6)
C31 0.0200(8) 0.0150(8) 0.0236(9) 0.0051(7) -0.0015(7) -0.0039(6)
C32 0.0202(8) 0.0168(8) 0.0304(10) 0.0017(7) -0.0031(7) -0.0029(6)
C33 0.0209(9) 0.0177(8) 0.0450(12) 0.0006(8) -0.0041(8) -0.0001(7)
C34 0.0253(9) 0.0201(9) 0.0436(12) 0.0089(8) -0.0123(8) -0.0041(7)
C35 0.0301(10) 0.0249(9) 0.0272(10) 0.0077(8) -0.0090(8) -0.0063(8)
C36 0.0255(9) 0.0226(9) 0.0219(9) 0.0064(7) -0.0013(7) -0.0046(7)
C37 0.0249(9) 0.0242(9) 0.0333(11) -0.0067(8) 0.0001(8) 0.0009(7)
C38 0.0388(12) 0.0278(11) 0.0658(17) 0.0038(11) -0.0266(12) 0.0035(9)
C39 0.0342(11) 0.0379(11) 0.0207(9) -0.0010(8) 0.0001(8) -0.0015(9)
C40 0.0121(7) 0.0166(8) 0.0192(8) -0.0005(6) -0.0002(6) -0.0002(6)
C41 0.0156(8) 0.0189(8) 0.0231(9) -0.0033(7) -0.0005(6) -0.0018(6)
C42 0.0202(8) 0.0151(8) 0.0279(9) -0.0025(7) 0.0001(7) -0.0015(6)
C43 0.0168(8) 0.0200(8) 0.0249(9) 0.0028(7) 0.0016(7) 0.0009(6)
C44 0.0178(8) 0.0221(8) 0.0188(8) -0.0008(7) -0.0005(6) 0.0012(6)
C45 0.0123(7) 0.0172(8) 0.0220(8) -0.0023(6) 0.0005(6) 0.0001(6)
C46 0.0308(10) 0.0215(9) 0.0253(9) -0.0063(7) -0.0018(8) -0.0023(7)
C47 0.0348(11) 0.0207(9) 0.0300(10) 0.0052(8) -0.0012(8) 0.0022(8)
C48 0.0212(8) 0.0179(8) 0.0228(9) -0.0035(7) 0.0001(7) 0.0005(6)

loop_
_atom_type_symbol
_atom_type_description
_atom_type_scat_dispersion_real
_atom_type_scat_dispersion_imag
_atom_type_scat_source
C C 0.0033 0.0016 'International Tables Vol C Tables 4.2.6.8 and 6.1.1.4'
H H 0.0000 0.0000 'International Tables Vol C Tables 4.2.6.8 and 6.1.1.4'
S S 0.1246 0.1234 'International Tables Vol C Tables 4.2.6.8 and 6.1.1.4'
Ge Ge 0.1547 1.8001 'International Tables Vol C Tables 4.2.6.8 and 6.1.1.4'

loop_
_geom_angle_atom_site_label_1
_geom_angle_atom_site_label_2
_geom_angle_atom_site_label_3
_geom_angle
S2 Ge1 S1 88.680(17)
C1 S1 Ge1 99.74(6)
C25 S2 Ge1 106.04(6)
C2 C1 C6 120.17(15)
C2 C1 S1 122.04(12)
C6 C1 S1 117.68(12)
C3 C2 C1 118.81(15)
C3 C2 C7 116.60(15)
C1 C2 C7 124.58(14)
C4 C3 C2 121.33(16)
C4 C3 H3 119.3
C2 C3 H3 119.3
C5 C4 C3 119.71(16)
C5 C4 H4 120.1
C3 C4 H4 120.1
C4 C5 C6 121.00(16)
C4 C5 H5 119.5
C6 C5 H5 119.5
C5 C6 C1 118.97(15)
C5 C6 C16 119.09(15)
C1 C6 C16 121.88(14)
C12 C7 C8 119.52(15)
C12 C7 C2 119.15(15)
C8 C7 C2 121.02(15)
C9 C8 C7 118.79(16)
C9 C8 C13 119.26(16)
C7 C8 C13 121.95(16)
C10 C9 C8 122.33(17)
C10 C9 H9 118.8
C8 C9 H9 118.8
C9 C10 C11 118.12(16)
C9 C10 C14 121.27(18)
C11 C10 C14 120.60(18)
C12 C11 C10 121.82(17)
C12 C11 H11 119.1
C10 C11 H11 119.1
C11 C12 C7 119.38(16)
C11 C12 C15 118.59(17)
C7 C12 C15 122.02(16)
C8 C13 H13A 109.5
C8 C13 H13B 109.5
H13A C13 H13B 109.5
C8 C13 H13C 109.5
H13A C13 H13C 109.5
H13B C13 H13C 109.5
C10 C14 H14A 109.5
C10 C14 H14B 109.5
H14A C14 H14B 109.5
C10 C14 H14C 109.5
H14A C14 H14C 109.5
H14B C14 H14C 109.5
C12 C15 H15A 109.5
C12 C15 H15B 109.5
H15A C15 H15B 109.5
C12 C15 H15C 109.5
H15A C15 H15C 109.5
H15B C15 H15C 109.5
C17 C16 C21 119.77(16)
C17 C16 C6 121.41(16)
C21 C16 C6 118.77(15)
C18 C17 C16 119.15(17)
C18 C17 C22 120.22(16)
C16 C17 C22 120.63(17)
C19 C18 C17 121.84(16)
C19 C18 H18 119.1
C17 C18 H18 119.1
C18 C19 C20 117.98(16)
C18 C19 C23 121.43(17)
C20 C19 C23 120.59(18)
C21 C20 C19 122.05(17)
C21 C20 H20 119.0
C19 C20 H20 119.0
C20 C21 C16 119.13(16)
C20 C21 C24 119.88(16)
C16 C21 C24 120.98(15)
C17 C22 H22A 109.5
C17 C22 H22B 109.5
H22A C22 H22B 109.5
C17 C22 H22C 109.5
H22A C22 H22C 109.5
H22B C22 H22C 109.5
C19 C23 H23A 109.5
C19 C23 H23B 109.5
H23A C23 H23B 109.5
C19 C23 H23C 109.5
H23A C23 H23C 109.5
H23B C23 H23C 109.5
C21 C24 H24A 109.5
C21 C24 H24B 109.5
H24A C24 H24B 109.5
C21 C24 H24C 109.5
H24A C24 H24C 109.5
H24B C24 H24C 109.5
C30 C25 C26 119.67(15)
C30 C25 S2 116.19(12)
C26 C25 S2 123.95(12)
C27 C26 C25 118.69(15)
C27 C26 C31 116.98(15)
C25 C26 C31 124.33(15)
C28 C27 C26 121.63(16)
C28 C27 H27 119.2
C26 C27 H27 119.2
C29 C28 C27 119.50(16)
C29 C28 H28 120.2
C27 C28 H28 120.2
C28 C29 C30 120.86(15)
C28 C29 H29 119.6
C30 C29 H29 119.6
C29 C30 C25 119.63(15)
C29 C30 C40 118.23(14)
C25 C30 C40 122.14(15)
C32 C31 C36 120.01(16)
C32 C31 C26 120.65(15)
C36 C31 C26 119.19(16)
C33 C32 C31 118.66(17)
C33 C32 C37 119.82(17)
C31 C32 C37 121.52(16)
C34 C33 C32 122.35(19)
C34 C33 H33 118.8
C32 C33 H33 118.8
C33 C34 C35 118.07(17)
C33 C34 C38 121.4(2)
C35 C34 C38 120.5(2)
C34 C35 C36 121.96(18)
C34 C35 H35 119.0
C36 C35 H35 119.0
C35 C36 C31 118.93(18)
C35 C36 C39 119.68(17)
C31 C36 C39 121.32(16)
C32 C37 H37A 109.5
C32 C37 H37B 109.5
H37A C37 H37B 109.5
C32 C37 H37C 109.5
H37A C37 H37C 109.5
H37B C37 H37C 109.5
C34 C38 H38A 109.5
C34 C38 H38B 109.5
H38A C38 H38B 109.5
C34 C38 H38C 109.5
H38A C38 H38C 109.5
H38B C38 H38C 109.5
C36 C39 H39A 109.5
C36 C39 H39B 109.5
H39A C39 H39B 109.5
C36 C39 H39C 109.5
H39A C39 H39C 109.5
H39B C39 H39C 109.5
C41 C40 C45 119.90(15)
C41 C40 C30 120.67(15)
C45 C40 C30 119.36(14)
C42 C41 C40 119.12(16)
C42 C41 C46 120.19(15)
C40 C41 C46 120.69(16)
C43 C42 C41 122.10(16)
C43 C42 H42 118.9
C41 C42 H42 118.9
C42 C43 C44 117.84(16)
C42 C43 C47 121.16(16)
C44 C43 C47 120.99(16)
C45 C44 C43 122.04(16)
C45 C44 H44 119.0
C43 C44 H44 119.0
C44 C45 C40 118.99(15)
C44 C45 C48 120.87(15)
C40 C45 C48 120.14(15)
C41 C46 H46A 109.5
C41 C46 H46B 109.5
H46A C46 H46B 109.5
C41 C46 H46C 109.5
H46A C46 H46C 109.5
H46B C46 H46C 109.5
C43 C47 H47A 109.5
C43 C47 H47B 109.5
H47A C47 H47B 109.5
C43 C47 H47C 109.5
H47A C47 H47C 109.5
H47B C47 H47C 109.5
C45 C48 H48A 109.5
C45 C48 H48B 109.5
H48A C48 H48B 109.5
C45 C48 H48C 109.5
H48A C48 H48C 109.5
H48B C48 H48C 109.5

loop_
_geom_bond_atom_site_label_1
_geom_bond_atom_site_label_2
_geom_bond_distance
Ge1 S2 2.2635(5)
Ge1 S1 2.2657(5)
S1 C1 1.7851(16)
S2 C25 1.7841(17)
C1 C2 1.403(2)
C1 C6 1.413(2)
C2 C3 1.400(2)
C2 C7 1.500(2)
C3 C4 1.383(2)
C3 H3 0.9500
C4 C5 1.382(3)
C4 H4 0.9500
C5 C6 1.398(2)
C5 H5 0.9500
C6 C16 1.491(2)
C7 C12 1.409(2)
C7 C8 1.411(2)
C8 C9 1.393(2)
C8 C13 1.504(3)
C9 C10 1.385(3)
C9 H9 0.9500
C10 C11 1.390(3)
C10 C14 1.504(2)
C11 C12 1.389(2)
C11 H11 0.9500
C12 C15 1.511(3)
C13 H13A 0.9800
C13 H13B 0.9800
C13 H13C 0.9800
C14 H14A 0.9800
C14 H14B 0.9800
C14 H14C 0.9800
C15 H15A 0.9800
C15 H15B 0.9800
C15 H15C 0.9800
C16 C17 1.404(2)
C16 C21 1.405(2)
C17 C18 1.395(3)
C17 C22 1.510(3)
C18 C19 1.390(3)
C18 H18 0.9500
C19 C20 1.392(3)
C19 C23 1.508(3)
C20 C21 1.390(2)
C20 H20 0.9500
C21 C24 1.510(2)
C22 H22A 0.9800
C22 H22B 0.9800
C22 H22C 0.9800
C23 H23A 0.9800
C23 H23B 0.9800
C23 H23C 0.9800
C24 H24A 0.9800
C24 H24B 0.9800
C24 H24C 0.9800
C25 C30 1.411(2)
C25 C26 1.411(2)
C26 C27 1.397(2)
C26 C31 1.502(2)
C27 C28 1.387(2)
C27 H27 0.9500
C28 C29 1.381(2)
C28 H28 0.9500
C29 C30 1.396(2)
C29 H29 0.9500
C30 C40 1.498(2)
C31 C32 1.403(3)
C31 C36 1.411(2)
C32 C33 1.397(2)
C32 C37 1.505(3)
C33 C34 1.386(3)
C33 H33 0.9500
C34 C35 1.387(3)
C34 C38 1.510(3)
C35 C36 1.395(3)
C35 H35 0.9500
C36 C39 1.505(3)
C37 H37A 0.9800
C37 H37B 0.9800
C37 H37C 0.9800
C38 H38A 0.9800
C38 H38B 0.9800
C38 H38C 0.9800
C39 H39A 0.9800
C39 H39B 0.9800
C39 H39C 0.9800
C40 C41 1.402(2)
C40 C45 1.407(2)
C41 C42 1.392(2)
C41 C46 1.506(2)
C42 C43 1.388(2)
C42 H42 0.9500
C43 C44 1.394(2)
C43 C47 1.507(2)
C44 C45 1.391(2)
C44 H44 0.9500
C45 C48 1.509(2)
C46 H46A 0.9800
C46 H46B 0.9800
C46 H46C 0.9800
C47 H47A 0.9800
C47 H47B 0.9800
C47 H47C 0.9800
C48 H48A 0.9800
C48 H48B 0.9800
C48 H48C 0.9800

loop_
_geom_torsion_atom_site_label_1
_geom_torsion_atom_site_label_2
_geom_torsion_atom_site_label_3
_geom_torsion_atom_site_label_4
_geom_torsion
Ge1 S1 C1 C2 -45.80(15)
Ge1 S1 C1 C6 138.09(12)
C6 C1 C2 C3 0.8(2)
S1 C1 C2 C3 -175.20(13)
C6 C1 C2 C7 -177.90(16)
S1 C1 C2 C7 6.1(2)
C1 C2 C3 C4 -0.7(3)
C7 C2 C3 C4 178.15(17)
C2 C3 C4 C5 0.0(3)
C3 C4 C5 C6 0.5(3)
C4 C5 C6 C1 -0.3(3)
C4 C5 C6 C16 176.78(17)
C2 C1 C6 C5 -0.3(2)
S1 C1 C6 C5 175.85(13)
C2 C1 C6 C16 -177.34(15)
S1 C1 C6 C16 -1.2(2)
C3 C2 C7 C12 -67.2(2)
C1 C2 C7 C12 111.5(2)
C3 C2 C7 C8 106.45(19)
C1 C2 C7 C8 -74.8(2)
C12 C7 C8 C9 0.9(2)
C2 C7 C8 C9 -172.74(15)
C12 C7 C8 C13 -179.41(16)
C2 C7 C8 C13 6.9(2)
C7 C8 C9 C10 0.8(3)
C13 C8 C9 C10 -178.84(16)
C8 C9 C10 C11 -2.4(3)
C8 C9 C10 C14 176.32(16)
C9 C10 C11 C12 2.2(3)
C14 C10 C11 C12 -176.51(17)
C10 C11 C12 C7 -0.5(3)
C10 C11 C12 C15 -179.66(18)
C8 C7 C12 C11 -1.1(3)
C2 C7 C12 C11 172.70(16)
C8 C7 C12 C15 178.05(17)
C2 C7 C12 C15 -8.2(3)
C5 C6 C16 C17 105.40(19)
C1 C6 C16 C17 -77.6(2)
C5 C6 C16 C21 -72.1(2)
C1 C6 C16 C21 104.87(19)
C21 C16 C17 C18 -2.3(2)
C6 C16 C17 C18 -179.78(15)
C21 C16 C17 C22 176.98(16)
C6 C16 C17 C22 -0.5(2)
C16 C17 C18 C19 -0.3(3)
C22 C17 C18 C19 -179.55(16)
C17 C18 C19 C20 2.3(3)
C17 C18 C19 C23 -178.28(16)
C18 C19 C20 C21 -1.8(2)
C23 C19 C20 C21 178.77(16)
C19 C20 C21 C16 -0.7(2)
C19 C20 C21 C24 178.01(15)
C17 C16 C21 C20 2.8(2)
C6 C16 C21 C20 -179.67(14)
C17 C16 C21 C24 -175.94(15)
C6 C16 C21 C24 1.6(2)
Ge1 S2 C25 C30 150.44(11)
Ge1 S2 C25 C26 -34.60(16)
C30 C25 C26 C27 -0.2(2)
S2 C25 C26 C27 -175.00(13)
C30 C25 C26 C31 -179.59(16)
S2 C25 C26 C31 5.6(2)
C25 C26 C27 C28 0.9(3)
C31 C26 C27 C28 -179.65(16)
C26 C27 C28 C29 -0.5(3)
C27 C28 C29 C30 -0.7(3)
C28 C29 C30 C25 1.4(2)
C28 C29 C30 C40 -179.41(15)
C26 C25 C30 C29 -0.9(2)
S2 C25 C30 C29 174.25(13)
C26 C25 C30 C40 179.93(15)
S2 C25 C30 C40 -4.9(2)
C27 C26 C31 C32 104.39(19)
C25 C26 C31 C32 -76.2(2)
C27 C26 C31 C36 -71.1(2)
C25 C26 C31 C36 108.3(2)
C36 C31 C32 C33 0.3(3)
C26 C31 C32 C33 -175.21(16)
C36 C31 C32 C37 -179.72(16)
C26 C31 C32 C37 4.8(3)
C31 C32 C33 C34 0.8(3)
C37 C32 C33 C34 -179.19(17)
C32 C33 C34 C35 -1.6(3)
C32 C33 C34 C38 176.02(19)
C33 C34 C35 C36 1.3(3)
C38 C34 C35 C36 -176.33(19)
C34 C35 C36 C31 -0.3(3)
C34 C35 C36 C39 -177.42(18)
C32 C31 C36 C35 -0.6(3)
C26 C31 C36 C35 175.01(15)
C32 C31 C36 C39 176.56(17)
C26 C31 C36 C39 -7.9(2)
C29 C30 C40 C41 98.89(19)
C25 C30 C40 C41 -82.0(2)
C29 C30 C40 C45 -77.9(2)
C25 C30 C40 C45 101.22(19)
C45 C40 C41 C42 0.3(2)
C30 C40 C41 C42 -176.52(15)
C45 C40 C41 C46 179.88(15)
C30 C40 C41 C46 3.1(2)
C40 C41 C42 C43 0.1(3)
C46 C41 C42 C43 -179.52(16)
C41 C42 C43 C44 -0.4(3)
C41 C42 C43 C47 178.39(17)
C42 C43 C44 C45 0.4(3)
C47 C43 C44 C45 -178.45(17)
C43 C44 C45 C40 0.0(2)
C43 C44 C45 C48 -179.51(16)
C41 C40 C45 C44 -0.3(2)
C30 C40 C45 C44 176.52(15)
C41 C40 C45 C48 179.19(15)
C30 C40 C45 C48 -4.0(2)
